data_4343283
loop_
_publ_author_name
'Piskunov, Alexander V.'
'Ershova, Irina V.'
'Bogomyakov, Artem S.'
'Starikov, Andrey G.'
'Fukin, Georgy K.'
'Cherkasov, Vladimir K.'

_publ_section_title
;
 Indirect Magnetic Exchange between o-Iminosemiquinonate Ligands
 Controlled by Apical Substituent in Pentacoordinated Gallium(III)
 Complexes.
;
_journal_issue 13
_journal_name_full 'Inorganic chemistry'
_journal_page_first 6090
_journal_page_last 6099
_journal_paper_doi 10.1021/acs.inorgchem.5b00520
_journal_volume 54
_journal_year 2015
_chemical_formula_sum 'C55.5 H80 Ga N3 O2 S'
_chemical_formula_weight 923.01
_chemical_name_systematic
; 
 ? 
;
_space_group_IT_number 4
_symmetry_cell_setting monoclinic
_symmetry_space_group_name_Hall 'P 2yb'
_symmetry_space_group_name_H-M 'P 1 21 1'
_atom_sites_solution_hydrogens geom
_atom_sites_solution_primary direct
_atom_sites_solution_secondary difmap
_audit_creation_method SHELXL-97
_cell_angle_alpha 90.00
_cell_angle_beta 90.0528(11)
_cell_angle_gamma 90.00
_cell_formula_units_Z 4
_cell_length_a 12.60906(16)
_cell_length_b 22.9041(2)
_cell_length_c 18.84609(19)
_cell_measurement_reflns_used 41465
_cell_measurement_temperature 100(2)
_cell_measurement_theta_max 32.2550
_cell_measurement_theta_min 3.2510
_cell_volume 5442.73(10)
_computing_cell_refinement 'CrysAlisPro, Agilent Technologies'
_computing_data_collection 'CrysAlisPro, Agilent Technologies'
_computing_data_reduction 'CrysAlisPro, Agilent Technologies'
_computing_molecular_graphics 'Bruker SHELXTL'
_computing_publication_material 'Bruker SHELXTL'
_computing_structure_refinement 'SHELXL-97 (Sheldrick, 2008)'
_computing_structure_solution 'SHELXS-97 (Sheldrick, 2008)'
_diffrn_ambient_temperature 100(2)
_diffrn_measured_fraction_theta_full 0.996
_diffrn_measured_fraction_theta_max 0.996
_diffrn_measurement_device_type 'Xcalibur, Eos'
_diffrn_measurement_method 'omega scans'
_diffrn_radiation_monochromator graphite
_diffrn_radiation_source 'fine-focus sealed tube'
_diffrn_radiation_type MoK\a
_diffrn_radiation_wavelength 0.71073
_diffrn_reflns_av_R_equivalents 0.0523
_diffrn_reflns_av_sigmaI/netI 0.0529
_diffrn_reflns_limit_h_max 17
_diffrn_reflns_limit_h_min -17
_diffrn_reflns_limit_k_max 32
_diffrn_reflns_limit_k_min -32
_diffrn_reflns_limit_l_max 26
_diffrn_reflns_limit_l_min -26
_diffrn_reflns_number 110855
_diffrn_reflns_theta_full 29.99
_diffrn_reflns_theta_max 29.99
_diffrn_reflns_theta_min 3.12
_exptl_absorpt_coefficient_mu 0.584
_exptl_absorpt_correction_T_max 0.8922
_exptl_absorpt_correction_T_min 0.8443
_exptl_absorpt_correction_type multi-scan
_exptl_absorpt_process_details
;
SCALE3 ABSPACK, CrysAlisPro, Agilent Technologies (2012)
;
_exptl_crystal_colour purple
_exptl_crystal_density_diffrn 1.126
_exptl_crystal_density_method 'not measured'
_exptl_crystal_description prism
_exptl_crystal_F_000 1988
_exptl_crystal_size_max 0.30
_exptl_crystal_size_mid 0.20
_exptl_crystal_size_min 0.20
_refine_diff_density_max 0.840
_refine_diff_density_min -0.610
_refine_diff_density_rms 0.058
_refine_ls_abs_structure_details 'Flack H D (1983), Acta Cryst. A39, 876-881'
_refine_ls_abs_structure_Flack -0.001(4)
_refine_ls_extinction_method none
_refine_ls_goodness_of_fit_ref 1.034
_refine_ls_hydrogen_treatment constr
_refine_ls_matrix_type full
_refine_ls_number_parameters 1156
_refine_ls_number_reflns 31603
_refine_ls_number_restraints 2
_refine_ls_restrained_S_all 1.035
_refine_ls_R_factor_all 0.0515
_refine_ls_R_factor_gt 0.0410
_refine_ls_shift/su_max 0.002
_refine_ls_shift/su_mean 0.000
_refine_ls_structure_factor_coef Fsqd
_refine_ls_weighting_details 'calc w=1/[\s^2^(Fo^2^)+(0.0480P)^2^+0.2700P] where P=(Fo^2^+2Fc^2^)/3'
_refine_ls_weighting_scheme calc
_refine_ls_wR_factor_gt 0.0910
_refine_ls_wR_factor_ref 0.0954
_reflns_number_gt 27558
_reflns_number_total 31603
_reflns_threshold_expression >2sigma(I)
_cod_data_source_file ic5b00520_si_004.cif
_cod_data_source_block gaisqscn
_cod_depositor_comments
;
The following automatic conversions were performed:

'_symmetry_cell_setting' value 'Monoclinic' changed to 'monoclinic'
according to
/usr/data/users/saulius/crontab/automatic-downloads/rss-feeds/ACS/lib/dictionaries/cif_core.dic
dictionary named 'cif_core.dic' version 2.4.2 from 2011-04-26.

Automatic conversion script
Id: cif_fix_values 3271 2015-04-21 07:52:19Z andrius 

 Adding full bibliography for 4343281--4343283.cif.
;
_cod_original_cell_volume 5442.74(10)
_cod_original_sg_symbol_H-M P2(1)
_cod_original_formula_sum 'C55.50 H80 Ga N3 O2 S'
_cod_database_code 4343283

loop_
_symmetry_equiv_pos_as_xyz
'x, y, z'
'-x, y+1/2, -z'

loop_
_atom_site_label
_atom_site_type_symbol
_atom_site_fract_x
_atom_site_fract_y
_atom_site_fract_z
_atom_site_U_iso_or_equiv
_atom_site_adp_type
_atom_site_occupancy
_atom_site_symmetry_multiplicity
_atom_site_calc_flag
_atom_site_refinement_flags
Ga1A Ga -0.286550(17) 0.519137(8) 0.597755(10) 0.01375(5) Uani 1 1 d .
S1A S 0.08015(5) 0.50974(4) 0.58208(4) 0.04448(17) Uani 1 1 d .
O1A O -0.29733(12) 0.54368(6) 0.69702(7) 0.0173(3) Uani 1 1 d .
O2A O -0.31032(12) 0.49969(5) 0.49739(7) 0.0181(3) Uani 1 1 d .
N1A N -0.36969(13) 0.45225(7) 0.63176(8) 0.0147(3) Uani 1 1 d .
N2A N -0.31931(14) 0.59824(7) 0.56457(8) 0.0149(3) Uani 1 1 d .
N3A N -0.13729(16) 0.50531(8) 0.59748(10) 0.0244(4) Uani 1 1 d .
C1A C -0.38789(16) 0.45384(8) 0.70190(10) 0.0141(4) Uani 1 1 d .
C2A C -0.34662(16) 0.50635(8) 0.73654(10) 0.0152(4) Uani 1 1 d .
C3A C -0.36298(16) 0.51449(8) 0.81101(9) 0.0158(3) Uani 1 1 d .
C4A C -0.41574(17) 0.47085(8) 0.84641(10) 0.0182(4) Uani 1 1 d .
H4AA H -0.4271 0.4757 0.8959 0.022 Uiso 1 1 calc R
C5A C -0.45493(17) 0.41851(8) 0.81395(10) 0.0167(4) Uani 1 1 d .
C6A C -0.44120(17) 0.41086(8) 0.74211(10) 0.0173(4) Uani 1 1 d .
H6AA H -0.4676 0.3767 0.7196 0.021 Uiso 1 1 calc R
C7A C -0.32110(17) 0.56960(8) 0.84796(10) 0.0196(4) Uani 1 1 d .
C8A C -0.3663(2) 0.62444(9) 0.81202(11) 0.0269(5) Uani 1 1 d .
H8AA H -0.3423 0.6260 0.7626 0.040 Uiso 1 1 calc R
H8AB H -0.3415 0.6593 0.8373 0.040 Uiso 1 1 calc R
H8AC H -0.4440 0.6230 0.8133 0.040 Uiso 1 1 calc R
C9A C -0.19930(19) 0.56989(10) 0.84442(11) 0.0263(5) Uani 1 1 d .
H9AA H -0.1713 0.5365 0.8711 0.039 Uiso 1 1 calc R
H9AB H -0.1723 0.6062 0.8651 0.039 Uiso 1 1 calc R
H9AC H -0.1766 0.5671 0.7948 0.039 Uiso 1 1 calc R
C10A C -0.3547(2) 0.57134(9) 0.92620(10) 0.0246(4) Uani 1 1 d .
H10A H -0.3225 0.5384 0.9515 0.037 Uiso 1 1 calc R
H10B H -0.4321 0.5686 0.9294 0.037 Uiso 1 1 calc R
H10C H -0.3308 0.6081 0.9476 0.037 Uiso 1 1 calc R
C11A C -0.50975(18) 0.37433(8) 0.86170(10) 0.0211(4) Uani 1 1 d .
C12A C -0.6046(2) 0.40363(10) 0.89901(13) 0.0312(5) Uani 1 1 d .
H12A H -0.6559 0.4169 0.8633 0.047 Uiso 1 1 calc R
H12B H -0.5796 0.4372 0.9266 0.047 Uiso 1 1 calc R
H12C H -0.6388 0.3755 0.9308 0.047 Uiso 1 1 calc R
C13A C -0.4293(2) 0.35235(10) 0.91774(12) 0.0325(5) Uani 1 1 d .
H13A H -0.3685 0.3345 0.8937 0.049 Uiso 1 1 calc R
H13B H -0.4635 0.3233 0.9483 0.049 Uiso 1 1 calc R
H13C H -0.4050 0.3853 0.9467 0.049 Uiso 1 1 calc R
C14A C -0.5507(2) 0.32168(10) 0.82081(11) 0.0324(6) Uani 1 1 d .
H14A H -0.5997 0.3347 0.7837 0.049 Uiso 1 1 calc R
H14B H -0.5880 0.2954 0.8533 0.049 Uiso 1 1 calc R
H14C H -0.4910 0.3010 0.7991 0.049 Uiso 1 1 calc R
C15A C -0.41215(16) 0.40680(8) 0.58718(9) 0.0143(3) Uani 1 1 d .
C16A C -0.34480(17) 0.36146(8) 0.56510(10) 0.0170(4) Uani 1 1 d .
C17A C -0.38477(18) 0.32008(8) 0.51737(10) 0.0214(4) Uani 1 1 d .
H17A H -0.3403 0.2892 0.5017 0.026 Uiso 1 1 calc R
C18A C -0.48755(19) 0.32343(8) 0.49279(10) 0.0225(4) Uani 1 1 d .
H18A H -0.5131 0.2952 0.4601 0.027 Uiso 1 1 calc R
C19A C -0.55370(18) 0.36786(9) 0.51562(10) 0.0214(4) Uani 1 1 d .
H19A H -0.6249 0.3694 0.4991 0.026 Uiso 1 1 calc R
C20A C -0.51691(17) 0.41072(8) 0.56282(10) 0.0172(4) Uani 1 1 d .
C21A C -0.23319(19) 0.35462(10) 0.59379(12) 0.0243(4) Uani 1 1 d U
H21A H -0.2166 0.3902 0.6224 0.029 Uiso 1 1 calc R
C22A C -0.1502(3) 0.35005(17) 0.53556(16) 0.0566(6) Uani 1 1 d .
H22A H -0.1545 0.3845 0.5048 0.085 Uiso 1 1 calc R
H22B H -0.1632 0.3148 0.5074 0.085 Uiso 1 1 calc R
H22C H -0.0795 0.3479 0.5569 0.085 Uiso 1 1 calc R
C23A C -0.2281(3) 0.30222(14) 0.64353(17) 0.0516(6) Uani 1 1 d U
H23A H -0.2805 0.3070 0.6815 0.077 Uiso 1 1 calc R
H23B H -0.1570 0.2995 0.6643 0.077 Uiso 1 1 calc R
H23C H -0.2435 0.2665 0.6168 0.077 Uiso 1 1 calc R
C24A C -0.59093(16) 0.45967(8) 0.58512(11) 0.0194(4) Uani 1 1 d .
H24A H -0.5484 0.4883 0.6133 0.023 Uiso 1 1 calc R
C25A C -0.63673(19) 0.49215(9) 0.52088(11) 0.0258(4) Uani 1 1 d .
H25A H -0.5786 0.5069 0.4914 0.039 Uiso 1 1 calc R
H25B H -0.6802 0.5250 0.5373 0.039 Uiso 1 1 calc R
H25C H -0.6807 0.4654 0.4929 0.039 Uiso 1 1 calc R
C26A C -0.67954(19) 0.43669(10) 0.63333(13) 0.0294(5) Uani 1 1 d .
H26A H -0.6482 0.4159 0.6737 0.044 Uiso 1 1 calc R
H26B H -0.7250 0.4100 0.6064 0.044 Uiso 1 1 calc R
H26C H -0.7220 0.4695 0.6508 0.044 Uiso 1 1 calc R
C27A C -0.32903(16) 0.60188(8) 0.49444(9) 0.0154(3) Uani 1 1 d .
C28A C -0.32399(16) 0.54587(8) 0.45798(10) 0.0154(3) Uani 1 1 d .
C29A C -0.33439(17) 0.54378(8) 0.38308(10) 0.0185(4) Uani 1 1 d .
C30A C -0.34595(17) 0.59647(9) 0.34858(10) 0.0207(4) Uani 1 1 d .
H30A H -0.3538 0.5957 0.2984 0.025 Uiso 1 1 calc R
C31A C -0.34695(17) 0.65233(8) 0.38284(10) 0.0201(4) Uani 1 1 d .
C32A C -0.34173(17) 0.65426(8) 0.45559(10) 0.0188(4) Uani 1 1 d .
H32A H -0.3466 0.6906 0.4797 0.023 Uiso 1 1 calc R
C33A C -0.32971(17) 0.48516(9) 0.34339(10) 0.0222(4) Uani 1 1 d .
C34A C -0.2189(2) 0.45871(10) 0.35378(13) 0.0308(5) Uani 1 1 d .
H34A H -0.1659 0.4839 0.3312 0.046 Uiso 1 1 calc R
H34B H -0.2166 0.4198 0.3321 0.046 Uiso 1 1 calc R
H34C H -0.2035 0.4555 0.4046 0.046 Uiso 1 1 calc R
C35A C -0.3502(2) 0.49307(11) 0.26368(11) 0.0338(6) Uani 1 1 d .
H35A H -0.4202 0.5108 0.2566 0.051 Uiso 1 1 calc R
H35B H -0.3480 0.4550 0.2401 0.051 Uiso 1 1 calc R
H35C H -0.2956 0.5185 0.2434 0.051 Uiso 1 1 calc R
C36A C -0.4150(2) 0.44342(10) 0.37178(12) 0.0308(5) Uani 1 1 d .
H36A H -0.4852 0.4608 0.3649 0.046 Uiso 1 1 calc R
H36B H -0.4031 0.4365 0.4225 0.046 Uiso 1 1 calc R
H36C H -0.4111 0.4063 0.3461 0.046 Uiso 1 1 calc R
C37A C -0.3571(2) 0.70903(9) 0.34008(11) 0.0268(5) Uani 1 1 d .
C38A C -0.2884(2) 0.75736(10) 0.37267(13) 0.0368(6) Uani 1 1 d .
H38A H -0.2139 0.7453 0.3722 0.055 Uiso 1 1 calc R
H38B H -0.3109 0.7644 0.4217 0.055 Uiso 1 1 calc R
H38C H -0.2966 0.7933 0.3450 0.055 Uiso 1 1 calc R
C39A C -0.4741(2) 0.72755(12) 0.34261(13) 0.0372(6) Uani 1 1 d .
H39A H -0.5176 0.6981 0.3185 0.056 Uiso 1 1 calc R
H39B H -0.4826 0.7653 0.3188 0.056 Uiso 1 1 calc R
H39C H -0.4968 0.7310 0.3922 0.056 Uiso 1 1 calc R
C40A C -0.3212(2) 0.70009(10) 0.26270(12) 0.0338(6) Uani 1 1 d .
H40A H -0.3695 0.6728 0.2390 0.051 Uiso 1 1 calc R
H40B H -0.2491 0.6841 0.2621 0.051 Uiso 1 1 calc R
H40C H -0.3222 0.7376 0.2378 0.051 Uiso 1 1 calc R
C41A C -0.33825(17) 0.64982(8) 0.60715(9) 0.0160(4) Uani 1 1 d .
C42A C -0.44263(17) 0.66426(8) 0.62459(9) 0.0163(4) Uani 1 1 d .
C43A C -0.45928(18) 0.71464(8) 0.66518(10) 0.0209(4) Uani 1 1 d .
H43A H -0.5296 0.7260 0.6768 0.025 Uiso 1 1 calc R
C44A C -0.37506(19) 0.74800(8) 0.68864(11) 0.0228(4) Uani 1 1 d .
H44A H -0.3878 0.7817 0.7167 0.027 Uiso 1 1 calc R
C45A C -0.27242(18) 0.73252(8) 0.67151(11) 0.0217(4) Uani 1 1 d .
H45A H -0.2152 0.7556 0.6884 0.026 Uiso 1 1 calc R
C46A C -0.25112(17) 0.68339(8) 0.62970(10) 0.0185(4) Uani 1 1 d .
C47A C -0.53689(17) 0.62801(8) 0.60080(11) 0.0186(4) Uani 1 1 d .
H47A H -0.5092 0.5938 0.5735 0.022 Uiso 1 1 calc R
C48A C -0.59794(19) 0.60446(9) 0.66516(11) 0.0261(5) Uani 1 1 d .
H48A H -0.5509 0.5798 0.6938 0.039 Uiso 1 1 calc R
H48B H -0.6586 0.5813 0.6488 0.039 Uiso 1 1 calc R
H48C H -0.6234 0.6372 0.6940 0.039 Uiso 1 1 calc R
C49A C -0.6107(2) 0.66267(10) 0.55161(13) 0.0309(5) Uani 1 1 d .
H49A H -0.5721 0.6738 0.5085 0.046 Uiso 1 1 calc R
H49B H -0.6352 0.6979 0.5761 0.046 Uiso 1 1 calc R
H49C H -0.6718 0.6385 0.5388 0.046 Uiso 1 1 calc R
C50A C -0.13772(18) 0.66874(9) 0.60927(11) 0.0211(4) Uani 1 1 d .
H50A H -0.1400 0.6341 0.5771 0.025 Uiso 1 1 calc R
C51A C -0.0714(2) 0.65224(11) 0.67399(13) 0.0335(5) Uani 1 1 d .
H51A H -0.1024 0.6179 0.6970 0.050 Uiso 1 1 calc R
H51B H -0.0703 0.6849 0.7075 0.050 Uiso 1 1 calc R
H51C H 0.0012 0.6433 0.6590 0.050 Uiso 1 1 calc R
C52A C -0.0864(2) 0.71897(9) 0.56832(12) 0.0276(5) Uani 1 1 d .
H52A H -0.1285 0.7275 0.5258 0.041 Uiso 1 1 calc R
H52B H -0.0143 0.7079 0.5543 0.041 Uiso 1 1 calc R
H52C H -0.0835 0.7537 0.5986 0.041 Uiso 1 1 calc R
C53A C -0.04710(17) 0.50761(9) 0.59075(10) 0.0217(4) Uani 1 1 d .
Ga1B Ga -0.207622(16) -0.017513(8) -0.090798(10) 0.01372(5) Uani 1 1 d .
S1B S -0.57304(5) -0.04216(4) -0.08054(4) 0.0480(2) Uani 1 1 d .
O1B O -0.17234(12) -0.05053(6) -0.18410(7) 0.0172(3) Uani 1 1 d .
O2B O -0.20642(11) 0.02007(6) 0.00312(6) 0.0168(3) Uani 1 1 d .
N1B N -0.16196(14) 0.05554(7) -0.13700(8) 0.0154(3) Uani 1 1 d .
N2B N -0.13469(13) -0.08020(6) -0.03863(8) 0.0141(3) Uani 1 1 d .
N3B N -0.35689(15) -0.03106(7) -0.09489(9) 0.0237(4) Uani 1 1 d .
C1B C -0.13346(16) 0.04824(8) -0.20500(10) 0.0153(4) Uani 1 1 d .
C2B C -0.14249(15) -0.01181(9) -0.22982(9) 0.0151(3) Uani 1 1 d .
C3B C -0.11773(16) -0.02494(8) -0.30221(9) 0.0155(4) Uani 1 1 d .
C4B C -0.08651(16) 0.02094(9) -0.34442(9) 0.0173(4) Uani 1 1 d .
H4BA H -0.0708 0.0129 -0.3927 0.021 Uiso 1 1 calc R
C5B C -0.07611(16) 0.08011(8) -0.32049(10) 0.0160(4) Uani 1 1 d .
C6B C -0.09915(17) 0.09308(8) -0.25166(10) 0.0173(4) Uani 1 1 d .
H6BA H -0.0923 0.1320 -0.2349 0.021 Uiso 1 1 calc R
C7B C -0.13046(17) -0.08738(8) -0.33074(10) 0.0184(4) Uani 1 1 d .
C8B C -0.06457(18) -0.13031(9) -0.28606(11) 0.0228(4) Uani 1 1 d .
H8BA H -0.0906 -0.1302 -0.2371 0.034 Uiso 1 1 calc R
H8BB H 0.0101 -0.1184 -0.2867 0.034 Uiso 1 1 calc R
H8BC H -0.0712 -0.1697 -0.3059 0.034 Uiso 1 1 calc R
C9B C -0.24853(18) -0.10351(9) -0.32852(11) 0.0247(4) Uani 1 1 d .
H9BA H -0.2738 -0.1020 -0.2794 0.037 Uiso 1 1 calc R
H9BB H -0.2582 -0.1430 -0.3473 0.037 Uiso 1 1 calc R
H9BC H -0.2890 -0.0758 -0.3574 0.037 Uiso 1 1 calc R
C10B C -0.0921(2) -0.09249(9) -0.40795(11) 0.0267(5) Uani 1 1 d .
H10D H -0.0169 -0.0818 -0.4105 0.040 Uiso 1 1 calc R
H10E H -0.1336 -0.0661 -0.4381 0.040 Uiso 1 1 calc R
H10F H -0.1013 -0.1328 -0.4244 0.040 Uiso 1 1 calc R
C11B C -0.04306(18) 0.12658(8) -0.37481(10) 0.0201(4) Uani 1 1 d .
C12B C -0.0218(2) 0.18570(9) -0.33937(12) 0.0263(5) Uani 1 1 d .
H12D H 0.0011 0.2139 -0.3753 0.040 Uiso 1 1 calc R
H12E H 0.0339 0.1812 -0.3035 0.040 Uiso 1 1 calc R
H12F H -0.0869 0.1997 -0.3167 0.040 Uiso 1 1 calc R
C13B C 0.05832(19) 0.10742(9) -0.41315(12) 0.0267(5) Uani 1 1 d .
H13D H 0.0803 0.1380 -0.4464 0.040 Uiso 1 1 calc R
H13E H 0.0447 0.0712 -0.4393 0.040 Uiso 1 1 calc R
H13F H 0.1147 0.1008 -0.3783 0.040 Uiso 1 1 calc R
C14B C -0.1341(2) 0.13360(10) -0.42869(12) 0.0285(5) Uani 1 1 d .
H14D H -0.1145 0.1630 -0.4642 0.043 Uiso 1 1 calc R
H14E H -0.1985 0.1461 -0.4039 0.043 Uiso 1 1 calc R
H14F H -0.1472 0.0962 -0.4523 0.043 Uiso 1 1 calc R
C15B C -0.15193(17) 0.11252(8) -0.10497(10) 0.0178(4) Uani 1 1 d .
C16B C -0.2448(2) 0.14568(9) -0.09449(11) 0.0232(4) Uani 1 1 d .
C17B C -0.2335(2) 0.20088(9) -0.06307(12) 0.0307(5) Uani 1 1 d .
H17B H -0.2945 0.2245 -0.0558 0.037 Uiso 1 1 calc R
C18B C -0.1355(2) 0.22149(9) -0.04253(12) 0.0339(6) Uani 1 1 d .
H18B H -0.1297 0.2590 -0.0213 0.041 Uiso 1 1 calc R
C19B C -0.0458(2) 0.18791(9) -0.05271(11) 0.0279(5) Uani 1 1 d .
H19B H 0.0212 0.2024 -0.0377 0.034 Uiso 1 1 calc R
C20B C -0.05185(19) 0.13287(8) -0.08470(10) 0.0212(4) Uani 1 1 d .
C21B C -0.3525(2) 0.12394(10) -0.11783(13) 0.0301(5) Uani 1 1 d .
H21B H -0.3480 0.0804 -0.1205 0.036 Uiso 1 1 calc R
C22B C -0.4411(3) 0.13842(17) -0.06627(17) 0.0566(6) Uani 1 1 d .
H22D H -0.4217 0.1247 -0.0187 0.085 Uiso 1 1 calc R
H22E H -0.5066 0.1191 -0.0816 0.085 Uiso 1 1 calc R
H22F H -0.4521 0.1808 -0.0652 0.085 Uiso 1 1 calc R
C23B C -0.3797(3) 0.14559(14) -0.19161(16) 0.0516(6) Uani 1 1 d .
H23D H -0.3228 0.1348 -0.2245 0.077 Uiso 1 1 calc R
H23E H -0.3874 0.1882 -0.1908 0.077 Uiso 1 1 calc R
H23F H -0.4464 0.1278 -0.2073 0.077 Uiso 1 1 calc R
C24B C 0.04781(18) 0.09645(10) -0.09248(11) 0.0236(4) Uani 1 1 d .
H24B H 0.0281 0.0600 -0.1186 0.028 Uiso 1 1 calc R
C25B C 0.1332(2) 0.12814(13) -0.13655(15) 0.0425(6) Uani 1 1 d .
H25D H 0.1946 0.1024 -0.1428 0.064 Uiso 1 1 calc R
H25E H 0.1553 0.1637 -0.1118 0.064 Uiso 1 1 calc R
H25F H 0.1040 0.1384 -0.1831 0.064 Uiso 1 1 calc R
C26B C 0.0916(2) 0.07835(11) -0.02055(12) 0.0320(5) Uani 1 1 d .
H26D H 0.0374 0.0564 0.0055 0.048 Uiso 1 1 calc R
H26E H 0.1113 0.1132 0.0065 0.048 Uiso 1 1 calc R
H26F H 0.1543 0.0537 -0.0273 0.048 Uiso 1 1 calc R
C27B C -0.12107(15) -0.06850(7) 0.03009(9) 0.0136(3) Uani 1 1 d .
C28B C -0.16255(15) -0.01170(8) 0.05180(9) 0.0145(3) Uani 1 1 d .
C29B C -0.15030(16) 0.00703(8) 0.12394(10) 0.0155(4) Uani 1 1 d .
C30B C -0.09965(17) -0.03090(8) 0.16934(10) 0.0184(4) Uani 1 1 d .
H30B H -0.0909 -0.0191 0.2173 0.022 Uiso 1 1 calc R
C31B C -0.05917(17) -0.08707(8) 0.14931(10) 0.0188(4) Uani 1 1 d .
C32B C -0.07123(16) -0.10554(8) 0.08054(10) 0.0156(4) Uani 1 1 d .
H32B H -0.0463 -0.1430 0.0667 0.019 Uiso 1 1 calc R
C33B C -0.19267(18) 0.06644(8) 0.14835(10) 0.0195(4) Uani 1 1 d .
C34B C -0.1652(2) 0.07825(9) 0.22614(11) 0.0265(5) Uani 1 1 d .
H34D H -0.0881 0.0769 0.2324 0.040 Uiso 1 1 calc R
H34E H -0.1984 0.0485 0.2561 0.040 Uiso 1 1 calc R
H34F H -0.1915 0.1169 0.2397 0.040 Uiso 1 1 calc R
C35B C -0.1435(2) 0.11582(8) 0.10362(11) 0.0244(4) Uani 1 1 d .
H35D H -0.0662 0.1155 0.1094 0.037 Uiso 1 1 calc R
H35E H -0.1716 0.1535 0.1195 0.037 Uiso 1 1 calc R
H35F H -0.1613 0.1099 0.0535 0.037 Uiso 1 1 calc R
C36B C -0.31415(18) 0.06720(10) 0.14004(12) 0.0257(4) Uani 1 1 d .
H36D H -0.3453 0.0363 0.1694 0.038 Uiso 1 1 calc R
H36E H -0.3328 0.0606 0.0902 0.038 Uiso 1 1 calc R
H36F H -0.3417 0.1052 0.1553 0.038 Uiso 1 1 calc R
C37B C -0.0018(2) -0.12322(9) 0.20552(10) 0.0263(5) Uani 1 1 d .
C38B C -0.0742(3) -0.13262(12) 0.27000(12) 0.0431(7) Uani 1 1 d .
H38D H -0.1408 -0.1507 0.2545 0.065 Uiso 1 1 calc R
H38E H -0.0893 -0.0949 0.2924 0.065 Uiso 1 1 calc R
H38F H -0.0387 -0.1582 0.3042 0.065 Uiso 1 1 calc R
C39B C 0.0981(2) -0.08908(11) 0.22836(14) 0.0409(7) Uani 1 1 d .
H39D H 0.1434 -0.0824 0.1869 0.061 Uiso 1 1 calc R
H39E H 0.1373 -0.1117 0.2639 0.061 Uiso 1 1 calc R
H39F H 0.0770 -0.0515 0.2488 0.061 Uiso 1 1 calc R
C40B C 0.0327(2) -0.18273(10) 0.17760(12) 0.0360(6) Uani 1 1 d .
H40D H -0.0298 -0.2049 0.1625 0.054 Uiso 1 1 calc R
H40E H 0.0697 -0.2041 0.2152 0.054 Uiso 1 1 calc R
H40F H 0.0805 -0.1774 0.1371 0.054 Uiso 1 1 calc R
C41B C -0.08769(16) -0.13223(8) -0.06893(9) 0.0142(3) Uani 1 1 d .
C42B C -0.15260(17) -0.18087(8) -0.08144(10) 0.0168(4) Uani 1 1 d .
C43B C -0.10637(19) -0.22988(8) -0.11357(11) 0.0226(4) Uani 1 1 d .
H43B H -0.1489 -0.2632 -0.1234 0.027 Uiso 1 1 calc R
C44B C -0.00003(19) -0.23060(9) -0.13116(11) 0.0242(4) Uani 1 1 d .
H44B H 0.0301 -0.2642 -0.1527 0.029 Uiso 1 1 calc R
C45B C 0.06280(18) -0.18205(9) -0.11725(11) 0.0229(4) Uani 1 1 d .
H45B H 0.1360 -0.1829 -0.1290 0.028 Uiso 1 1 calc R
C46B C 0.01990(17) -0.13223(8) -0.08635(10) 0.0176(4) Uani 1 1 d .
C47B C -0.26896(17) -0.18157(9) -0.06285(11) 0.0205(4) Uani 1 1 d .
H47B H -0.2853 -0.1443 -0.0375 0.025 Uiso 1 1 calc R
C48B C -0.2963(2) -0.23219(10) -0.01243(13) 0.0307(5) Uani 1 1 d .
H48D H -0.3714 -0.2299 0.0007 0.046 Uiso 1 1 calc R
H48E H -0.2525 -0.2294 0.0304 0.046 Uiso 1 1 calc R
H48F H -0.2826 -0.2695 -0.0362 0.046 Uiso 1 1 calc R
C49B C -0.3374(2) -0.18355(11) -0.12971(12) 0.0308(5) Uani 1 1 d .
H49D H -0.3177 -0.1513 -0.1612 0.046 Uiso 1 1 calc R
H49E H -0.4123 -0.1799 -0.1166 0.046 Uiso 1 1 calc R
H49F H -0.3262 -0.2208 -0.1543 0.046 Uiso 1 1 calc R
C50B C 0.09125(16) -0.07949(9) -0.07269(11) 0.0199(4) Uani 1 1 d .
H50B H 0.0462 -0.0478 -0.0522 0.024 Uiso 1 1 calc R
C51B C 0.17766(19) -0.09421(11) -0.01841(12) 0.0309(5) Uani 1 1 d .
H51D H 0.2191 -0.0591 -0.0079 0.046 Uiso 1 1 calc R
H51E H 0.2245 -0.1243 -0.0379 0.046 Uiso 1 1 calc R
H51F H 0.1447 -0.1087 0.0253 0.046 Uiso 1 1 calc R
C52B C 0.13962(19) -0.05647(10) -0.14182(12) 0.0261(4) Uani 1 1 d .
H52D H 0.0827 -0.0467 -0.1752 0.039 Uiso 1 1 calc R
H52E H 0.1853 -0.0865 -0.1626 0.039 Uiso 1 1 calc R
H52F H 0.1817 -0.0215 -0.1318 0.039 Uiso 1 1 calc R
C53B C -0.44663(18) -0.03526(9) -0.08866(10) 0.0228(4) Uani 1 1 d .
C1S C 0.3882(3) 0.74778(16) 0.89470(15) 0.0553(8) Uani 1 1 d .
H1SA H 0.4343 0.7697 0.9269 0.083 Uiso 1 1 calc R
H1SB H 0.4238 0.7117 0.8802 0.083 Uiso 1 1 calc R
H1SC H 0.3217 0.7382 0.9190 0.083 Uiso 1 1 calc R
C2S C 0.3641(2) 0.78493(11) 0.82895(14) 0.0351(5) Uani 1 1 d .
H2SA H 0.3335 0.8227 0.8441 0.042 Uiso 1 1 calc R
H2SB H 0.4311 0.7931 0.8035 0.042 Uiso 1 1 calc R
C3S C 0.28742(18) 0.75485(9) 0.77887(11) 0.0236(4) Uani 1 1 d .
H3SA H 0.3202 0.7182 0.7617 0.028 Uiso 1 1 calc R
H3SB H 0.2226 0.7443 0.8055 0.028 Uiso 1 1 calc R
C4S C 0.2563(2) 0.79165(11) 0.71548(14) 0.0353(6) Uani 1 1 d .
H4SA H 0.3203 0.7997 0.6867 0.042 Uiso 1 1 calc R
H4SB H 0.2284 0.8295 0.7325 0.042 Uiso 1 1 calc R
C5S C 0.1736(3) 0.76298(15) 0.66876(15) 0.0482(7) Uani 1 1 d .
H5SA H 0.1563 0.7889 0.6291 0.072 Uiso 1 1 calc R
H5SB H 0.1095 0.7554 0.6966 0.072 Uiso 1 1 calc R
H5SC H 0.2015 0.7260 0.6503 0.072 Uiso 1 1 calc R

loop_
_atom_site_aniso_label
_atom_site_aniso_U_11
_atom_site_aniso_U_22
_atom_site_aniso_U_33
_atom_site_aniso_U_23
_atom_site_aniso_U_13
_atom_site_aniso_U_12
Ga1A 0.01655(11) 0.01406(9) 0.01063(9) -0.00094(7) 0.00123(7) -0.00051(8)
S1A 0.0165(3) 0.0791(5) 0.0379(3) -0.0008(3) 0.0017(2) 0.0050(3)
O1A 0.0239(8) 0.0164(6) 0.0117(6) -0.0027(5) 0.0017(5) -0.0045(5)
O2A 0.0265(8) 0.0157(6) 0.0119(6) -0.0012(4) 0.0018(6) -0.0001(5)
N1A 0.0195(9) 0.0148(7) 0.0097(7) -0.0003(5) 0.0003(6) -0.0010(6)
N2A 0.0172(8) 0.0161(7) 0.0114(7) 0.0004(5) 0.0014(6) -0.0001(6)
N3A 0.0236(10) 0.0250(9) 0.0246(9) 0.0006(7) 0.0026(7) 0.0021(7)
C1A 0.0171(9) 0.0137(8) 0.0116(8) -0.0011(6) -0.0006(7) 0.0029(7)
C2A 0.0168(10) 0.0162(9) 0.0125(8) 0.0002(6) -0.0015(7) -0.0002(7)
C3A 0.0202(9) 0.0149(8) 0.0123(7) -0.0035(7) -0.0010(7) 0.0000(7)
C4A 0.0232(11) 0.0217(10) 0.0096(8) -0.0002(7) 0.0018(7) -0.0010(7)
C5A 0.0180(10) 0.0182(8) 0.0138(8) 0.0016(7) 0.0001(7) -0.0026(7)
C6A 0.0225(11) 0.0164(8) 0.0128(8) -0.0028(6) -0.0016(7) -0.0017(7)
C7A 0.0267(11) 0.0213(9) 0.0107(8) -0.0036(7) -0.0001(7) -0.0060(8)
C8A 0.0453(15) 0.0179(9) 0.0175(9) -0.0044(7) 0.0009(9) -0.0026(9)
C9A 0.0290(12) 0.0347(11) 0.0152(9) -0.0058(8) -0.0013(8) -0.0098(9)
C10A 0.0363(13) 0.0250(10) 0.0127(9) -0.0058(7) 0.0017(8) -0.0071(9)
C11A 0.0306(12) 0.0194(9) 0.0133(8) 0.0017(7) 0.0024(8) -0.0057(8)
C12A 0.0348(14) 0.0302(11) 0.0285(11) 0.0000(9) 0.0113(10) -0.0084(10)
C13A 0.0452(16) 0.0288(11) 0.0235(11) 0.0084(9) -0.0027(10) -0.0015(10)
C14A 0.0530(17) 0.0267(11) 0.0175(10) 0.0000(8) 0.0045(10) -0.0134(10)
C15A 0.0193(10) 0.0141(8) 0.0095(7) 0.0001(6) -0.0002(7) -0.0027(7)
C16A 0.0197(10) 0.0183(9) 0.0130(8) 0.0006(7) 0.0002(7) 0.0006(7)
C17A 0.0291(12) 0.0177(9) 0.0172(9) -0.0049(7) 0.0013(8) 0.0019(8)
C18A 0.0314(12) 0.0191(9) 0.0169(9) -0.0055(7) -0.0013(8) -0.0056(8)
C19A 0.0229(11) 0.0229(9) 0.0183(9) -0.0007(7) -0.0036(8) -0.0045(8)
C20A 0.0192(10) 0.0184(8) 0.0140(8) -0.0011(7) 0.0016(7) -0.0020(7)
C21A 0.0222(11) 0.0258(10) 0.0249(10) -0.0103(7) -0.0050(9) 0.0060(8)
C22A 0.0314(11) 0.0952(18) 0.0433(12) -0.0146(11) 0.0087(9) 0.0028(11)
C23A 0.0509(14) 0.0599(12) 0.0440(12) 0.0111(9) -0.0196(10) 0.0019(10)
C24A 0.0164(10) 0.0202(9) 0.0217(9) -0.0050(7) -0.0011(8) 0.0015(7)
C25A 0.0267(11) 0.0251(10) 0.0254(10) 0.0003(8) -0.0025(9) 0.0029(8)
C26A 0.0223(12) 0.0339(12) 0.0321(12) 0.0019(9) 0.0063(9) 0.0037(9)
C27A 0.0159(9) 0.0188(8) 0.0115(8) -0.0022(6) 0.0014(7) 0.0029(7)
C28A 0.0164(9) 0.0167(8) 0.0131(8) -0.0015(6) 0.0021(7) 0.0003(7)
C29A 0.0204(10) 0.0219(9) 0.0132(8) -0.0033(7) 0.0034(7) 0.0017(8)
C30A 0.0228(11) 0.0270(10) 0.0123(8) -0.0010(7) 0.0018(7) 0.0038(8)
C31A 0.0229(11) 0.0214(9) 0.0159(9) 0.0038(7) 0.0029(8) 0.0055(8)
C32A 0.0240(11) 0.0168(8) 0.0157(9) -0.0009(7) 0.0041(8) 0.0032(7)
C33A 0.0295(11) 0.0238(9) 0.0134(8) -0.0053(8) 0.0023(8) -0.0013(9)
C34A 0.0367(14) 0.0273(11) 0.0282(11) -0.0113(9) 0.0036(10) 0.0053(10)
C35A 0.0517(16) 0.0373(13) 0.0124(9) -0.0085(8) -0.0003(9) -0.0010(11)
C36A 0.0392(14) 0.0291(11) 0.0240(11) -0.0100(9) 0.0037(10) -0.0100(10)
C37A 0.0368(13) 0.0267(10) 0.0169(9) 0.0061(8) 0.0061(9) 0.0126(9)
C38A 0.0565(18) 0.0245(11) 0.0292(12) 0.0083(9) 0.0062(12) 0.0016(11)
C39A 0.0435(16) 0.0455(14) 0.0226(11) 0.0099(10) 0.0069(10) 0.0246(12)
C40A 0.0474(16) 0.0343(12) 0.0197(10) 0.0083(9) 0.0124(10) 0.0160(11)
C41A 0.0232(10) 0.0140(8) 0.0108(8) -0.0005(6) 0.0032(7) 0.0007(7)
C42A 0.0225(10) 0.0147(8) 0.0119(8) 0.0004(6) 0.0023(7) -0.0001(7)
C43A 0.0284(12) 0.0164(8) 0.0180(9) -0.0013(7) 0.0059(8) 0.0042(8)
C44A 0.0350(13) 0.0152(8) 0.0182(9) -0.0041(7) 0.0060(9) 0.0007(8)
C45A 0.0278(12) 0.0173(9) 0.0200(9) -0.0052(7) 0.0009(8) -0.0034(8)
C46A 0.0207(10) 0.0184(9) 0.0165(9) -0.0022(7) 0.0018(8) -0.0011(7)
C47A 0.0197(10) 0.0180(9) 0.0180(9) -0.0017(7) 0.0023(8) 0.0001(7)
C48A 0.0312(12) 0.0229(10) 0.0244(10) -0.0037(8) 0.0109(9) -0.0059(9)
C49A 0.0296(13) 0.0289(11) 0.0341(12) 0.0038(9) -0.0068(10) 0.0000(9)
C50A 0.0201(11) 0.0195(9) 0.0237(10) -0.0041(7) 0.0036(8) -0.0027(7)
C51A 0.0242(13) 0.0447(14) 0.0317(12) 0.0037(10) -0.0015(10) -0.0011(10)
C52A 0.0299(12) 0.0258(10) 0.0270(11) -0.0042(8) 0.0103(9) -0.0064(9)
C53A 0.0220(11) 0.0275(11) 0.0157(9) 0.0006(7) -0.0001(8) 0.0049(8)
Ga1B 0.01471(11) 0.01530(9) 0.01116(9) 0.00075(7) 0.00095(7) 0.00052(8)
S1B 0.0163(3) 0.1019(6) 0.0258(3) 0.0066(3) 0.0005(2) -0.0083(3)
O1B 0.0234(8) 0.0161(6) 0.0121(6) 0.0011(5) 0.0020(5) -0.0015(5)
O2B 0.0200(7) 0.0177(6) 0.0127(5) 0.0013(5) 0.0002(5) 0.0032(6)
N1B 0.0198(9) 0.0145(7) 0.0118(7) -0.0012(6) 0.0010(6) 0.0004(6)
N2B 0.0156(8) 0.0154(7) 0.0113(7) -0.0013(5) 0.0012(6) -0.0013(6)
N3B 0.0217(10) 0.0274(9) 0.0220(8) 0.0022(7) 0.0007(7) 0.0014(7)
C1B 0.0165(10) 0.0177(9) 0.0116(8) 0.0001(7) 0.0001(7) 0.0018(7)
C2B 0.0127(9) 0.0182(8) 0.0143(8) 0.0013(7) -0.0006(7) 0.0008(7)
C3B 0.0180(9) 0.0170(9) 0.0114(7) 0.0003(6) -0.0004(7) 0.0003(7)
C4B 0.0205(10) 0.0188(8) 0.0125(7) -0.0003(7) 0.0011(7) 0.0012(8)
C5B 0.0148(9) 0.0194(9) 0.0136(8) 0.0035(7) 0.0013(7) 0.0005(7)
C6B 0.0225(11) 0.0149(8) 0.0143(8) 0.0005(6) 0.0007(7) 0.0005(7)
C7B 0.0241(11) 0.0172(9) 0.0139(8) -0.0008(7) 0.0002(7) -0.0011(8)
C8B 0.0300(12) 0.0198(9) 0.0187(9) -0.0032(7) -0.0029(8) 0.0023(8)
C9B 0.0284(12) 0.0227(10) 0.0231(10) -0.0020(8) -0.0027(9) -0.0055(8)
C10B 0.0418(14) 0.0219(10) 0.0163(9) -0.0037(7) 0.0032(9) -0.0018(9)
C11B 0.0247(11) 0.0192(9) 0.0163(9) 0.0046(7) 0.0031(8) 0.0010(8)
C12B 0.0362(13) 0.0194(9) 0.0234(10) 0.0053(8) 0.0038(9) -0.0015(9)
C13B 0.0268(12) 0.0267(10) 0.0267(11) 0.0072(8) 0.0093(9) 0.0001(9)
C14B 0.0310(13) 0.0342(12) 0.0201(10) 0.0105(8) -0.0024(9) 0.0025(9)
C15B 0.0276(11) 0.0154(8) 0.0104(8) 0.0013(6) 0.0042(7) -0.0007(7)
C16B 0.0342(13) 0.0173(9) 0.0181(9) 0.0045(7) 0.0044(9) 0.0027(8)
C17B 0.0499(16) 0.0200(10) 0.0222(10) 0.0019(8) 0.0072(10) 0.0098(10)
C18B 0.0637(19) 0.0183(10) 0.0198(10) -0.0012(8) 0.0045(11) -0.0022(10)
C19B 0.0445(15) 0.0227(10) 0.0166(9) -0.0003(8) 0.0008(9) -0.0113(9)
C20B 0.0319(12) 0.0203(9) 0.0116(8) 0.0007(7) 0.0043(8) -0.0048(8)
C21B 0.0253(12) 0.0294(11) 0.0354(12) 0.0001(9) -0.0012(10) 0.0096(9)
C22B 0.0314(11) 0.0952(18) 0.0433(12) -0.0146(11) 0.0087(9) 0.0028(11)
C23B 0.0509(14) 0.0599(12) 0.0440(12) 0.0111(9) -0.0196(10) 0.0019(10)
C24B 0.0218(11) 0.0323(11) 0.0168(9) -0.0012(8) 0.0007(8) -0.0073(9)
C25B 0.0308(15) 0.0579(17) 0.0388(14) 0.0098(12) 0.0078(12) -0.0090(12)
C26B 0.0336(14) 0.0394(13) 0.0228(11) 0.0001(9) -0.0065(10) -0.0015(10)
C27B 0.0145(9) 0.0147(8) 0.0117(8) -0.0010(6) 0.0022(7) -0.0021(6)
C28B 0.0142(9) 0.0179(9) 0.0114(7) -0.0008(7) 0.0019(6) -0.0012(7)
C29B 0.0167(9) 0.0167(9) 0.0132(8) -0.0032(6) 0.0022(7) -0.0005(7)
C30B 0.0239(11) 0.0199(9) 0.0114(8) -0.0028(6) 0.0001(7) -0.0003(7)
C31B 0.0242(11) 0.0188(9) 0.0133(8) 0.0002(7) -0.0019(7) 0.0015(8)
C32B 0.0180(10) 0.0145(8) 0.0143(8) -0.0007(6) 0.0004(7) 0.0015(7)
C33B 0.0266(11) 0.0163(8) 0.0155(9) -0.0031(7) 0.0039(8) 0.0017(8)
C34B 0.0381(14) 0.0246(10) 0.0169(9) -0.0051(8) 0.0007(9) 0.0045(9)
C35B 0.0338(13) 0.0159(9) 0.0235(10) -0.0020(7) 0.0075(9) -0.0009(8)
C36B 0.0229(11) 0.0263(10) 0.0278(11) -0.0057(8) 0.0045(9) 0.0043(8)
C37B 0.0424(14) 0.0247(10) 0.0116(8) 0.0007(7) -0.0049(9) 0.0079(9)
C38B 0.068(2) 0.0410(14) 0.0202(11) 0.0111(10) 0.0063(12) 0.0158(13)
C39B 0.0546(18) 0.0332(12) 0.0350(13) 0.0003(10) -0.0227(13) 0.0092(12)
C40B 0.0596(18) 0.0277(11) 0.0206(10) 0.0001(8) -0.0094(11) 0.0178(11)
C41B 0.0181(9) 0.0156(8) 0.0088(7) -0.0004(6) -0.0004(7) 0.0026(7)
C42B 0.0210(10) 0.0164(8) 0.0131(8) -0.0003(7) 0.0008(7) -0.0002(7)
C43B 0.0294(12) 0.0170(9) 0.0213(10) -0.0042(7) 0.0012(8) -0.0009(8)
C44B 0.0298(12) 0.0184(9) 0.0242(10) -0.0033(8) 0.0048(9) 0.0058(8)
C45B 0.0206(11) 0.0264(10) 0.0218(10) 0.0006(8) 0.0033(8) 0.0071(8)
C46B 0.0186(10) 0.0192(9) 0.0150(8) 0.0011(7) -0.0009(7) 0.0029(7)
C47B 0.0178(10) 0.0191(9) 0.0246(10) -0.0043(7) 0.0050(8) -0.0041(7)
C48B 0.0352(14) 0.0263(11) 0.0307(12) 0.0005(9) 0.0115(10) -0.0055(10)
C49B 0.0255(13) 0.0386(13) 0.0282(11) -0.0034(9) -0.0020(10) -0.0058(10)
C50B 0.0148(10) 0.0246(9) 0.0204(9) -0.0031(7) 0.0025(8) -0.0022(7)
C51B 0.0215(12) 0.0461(13) 0.0250(11) 0.0020(10) -0.0014(9) -0.0067(10)
C52B 0.0257(12) 0.0268(10) 0.0257(10) 0.0030(8) 0.0054(9) -0.0012(9)
C53B 0.0244(11) 0.0327(11) 0.0113(8) 0.0040(7) -0.0020(8) -0.0018(8)
C1S 0.0460(19) 0.089(2) 0.0311(14) 0.0031(14) -0.0022(13) -0.0243(17)
C2S 0.0302(14) 0.0373(12) 0.0377(13) -0.0070(10) 0.0071(11) -0.0094(10)
C3S 0.0228(11) 0.0208(9) 0.0271(10) -0.0019(8) 0.0075(9) -0.0004(8)
C4S 0.0363(15) 0.0325(12) 0.0372(13) 0.0083(10) 0.0060(11) 0.0034(10)
C5S 0.0413(18) 0.069(2) 0.0340(14) 0.0054(13) -0.0016(13) 0.0068(14)

loop_
_atom_type_symbol
_atom_type_description
_atom_type_scat_dispersion_real
_atom_type_scat_dispersion_imag
_atom_type_scat_source
C C 0.0033 0.0016 'International Tables Vol C Tables 4.2.6.8 and 6.1.1.4'
H H 0.0000 0.0000 'International Tables Vol C Tables 4.2.6.8 and 6.1.1.4'
N N 0.0061 0.0033 'International Tables Vol C Tables 4.2.6.8 and 6.1.1.4'
O O 0.0106 0.0060 'International Tables Vol C Tables 4.2.6.8 and 6.1.1.4'
S S 0.1246 0.1234 'International Tables Vol C Tables 4.2.6.8 and 6.1.1.4'
Ga Ga 0.2307 1.6083 'International Tables Vol C Tables 4.2.6.8 and 6.1.1.4'

loop_
_geom_angle_atom_site_label_1
_geom_angle_atom_site_label_2
_geom_angle_atom_site_label_3
_geom_angle
N3A Ga1A O1A 96.87(7)
N3A Ga1A N2A 111.10(7)
O1A Ga1A N2A 91.42(6)
N3A Ga1A N1A 113.46(7)
O1A Ga1A N1A 82.80(6)
N2A Ga1A N1A 135.44(7)
N3A Ga1A O2A 96.27(7)
O1A Ga1A O2A 166.79(6)
N2A Ga1A O2A 82.56(6)
N1A Ga1A O2A 93.22(6)
C2A O1A Ga1A 113.21(11)
C28A O2A Ga1A 112.60(11)
C1A N1A C15A 122.02(16)
C1A N1A Ga1A 113.07(12)
C15A N1A Ga1A 124.86(12)
C27A N2A C41A 118.98(15)
C27A N2A Ga1A 113.22(12)
C41A N2A Ga1A 127.72(12)
C53A N3A Ga1A 166.33(17)
N1A C1A C6A 126.24(17)
N1A C1A C2A 113.61(16)
C6A C1A C2A 120.16(16)
O1A C2A C3A 123.27(17)
O1A C2A C1A 117.20(16)
C3A C2A C1A 119.53(17)
C4A C3A C2A 116.87(17)
C4A C3A C7A 122.99(16)
C2A C3A C7A 120.14(17)
C3A C4A C5A 124.61(17)
C6A C5A C4A 118.86(18)
C6A C5A C11A 123.72(17)
C4A C5A C11A 117.42(16)
C5A C6A C1A 119.96(17)
C10A C7A C3A 111.23(16)
C10A C7A C8A 107.44(17)
C3A C7A C8A 110.17(16)
C10A C7A C9A 108.53(17)
C3A C7A C9A 109.10(17)
C8A C7A C9A 110.34(18)
C5A C11A C14A 112.46(16)
C5A C11A C12A 109.49(17)
C14A C11A C12A 108.2(2)
C5A C11A C13A 108.79(18)
C14A C11A C13A 108.05(18)
C12A C11A C13A 109.80(18)
C20A C15A C16A 121.36(17)
C20A C15A N1A 119.64(17)
C16A C15A N1A 118.85(17)
C17A C16A C15A 118.24(18)
C17A C16A C21A 119.54(18)
C15A C16A C21A 122.15(17)
C18A C17A C16A 121.08(19)
C17A C18A C19A 120.20(18)
C18A C19A C20A 120.8(2)
C15A C20A C19A 118.30(18)
C15A C20A C24A 122.43(16)
C19A C20A C24A 119.27(18)
C16A C21A C22A 112.9(2)
C16A C21A C23A 109.8(2)
C22A C21A C23A 111.2(2)
C20A C24A C25A 111.77(17)
C20A C24A C26A 111.02(17)
C25A C24A C26A 111.11(18)
N2A C27A C32A 125.30(17)
N2A C27A C28A 114.17(16)
C32A C27A C28A 120.52(16)
O2A C28A C29A 123.48(17)
O2A C28A C27A 116.84(15)
C29A C28A C27A 119.68(16)
C30A C29A C28A 116.71(17)
C30A C29A C33A 122.61(17)
C28A C29A C33A 120.66(17)
C29A C30A C31A 124.75(18)
C32A C31A C30A 118.57(17)
C32A C31A C37A 120.08(18)
C30A C31A C37A 121.33(17)
C31A C32A C27A 119.65(17)
C35A C33A C34A 108.91(19)
C35A C33A C36A 107.28(18)
C34A C33A C36A 110.33(19)
C35A C33A C29A 111.49(17)
C34A C33A C29A 108.53(16)
C36A C33A C29A 110.29(17)
C38A C37A C31A 110.74(18)
C38A C37A C39A 109.3(2)
C31A C37A C39A 107.28(19)
C38A C37A C40A 108.0(2)
C31A C37A C40A 111.12(17)
C39A C37A C40A 110.42(19)
C42A C41A C46A 122.38(17)
C42A C41A N2A 118.65(17)
C46A C41A N2A 118.97(18)
C41A C42A C43A 117.74(18)
C41A C42A C47A 122.62(17)
C43A C42A C47A 119.64(19)
C44A C43A C42A 121.0(2)
C45A C44A C43A 120.26(18)
C44A C45A C46A 121.23(19)
C45A C46A C41A 117.34(19)
C45A C46A C50A 120.10(18)
C41A C46A C50A 122.55(17)
C42A C47A C49A 111.70(17)
C42A C47A C48A 110.61(17)
C49A C47A C48A 110.80(19)
C46A C50A C51A 111.58(18)
C46A C50A C52A 111.14(17)
C51A C50A C52A 110.97(19)
N3A C53A S1A 178.9(2)
N3B Ga1B O1B 97.20(7)
N3B Ga1B N2B 111.21(7)
O1B Ga1B N2B 93.45(6)
N3B Ga1B O2B 96.56(7)
O1B Ga1B O2B 166.22(6)
N2B Ga1B O2B 82.34(6)
N3B Ga1B N1B 114.10(7)
O1B Ga1B N1B 82.25(6)
N2B Ga1B N1B 134.68(7)
O2B Ga1B N1B 91.37(6)
C2B O1B Ga1B 113.49(12)
C28B O2B Ga1B 113.23(11)
C1B N1B C15B 119.25(16)
C1B N1B Ga1B 113.23(12)
C15B N1B Ga1B 127.44(12)
C27B N2B C41B 119.73(15)
C27B N2B Ga1B 113.47(12)
C41B N2B Ga1B 126.48(11)
C53B N3B Ga1B 170.63(18)
N1B C1B C6B 125.69(17)
N1B C1B C2B 113.79(16)
C6B C1B C2B 120.51(17)
O1B C2B C3B 123.71(18)
O1B C2B C1B 117.14(16)
C3B C2B C1B 119.15(17)
C4B C3B C2B 116.96(17)
C4B C3B C7B 122.59(16)
C2B C3B C7B 120.41(17)
C3B C4B C5B 124.48(17)
C6B C5B C4B 119.07(17)
C6B C5B C11B 122.84(17)
C4B C5B C11B 118.05(17)
C5B C6B C1B 119.83(17)
C9B C7B C3B 108.41(17)
C9B C7B C8B 110.78(17)
C3B C7B C8B 110.33(15)
C9B C7B C10B 108.27(17)
C3B C7B C10B 111.65(16)
C8B C7B C10B 107.40(17)
C13B C11B C12B 108.22(19)
C13B C11B C5B 110.06(16)
C12B C11B C5B 111.67(16)
C13B C11B C14B 109.90(18)
C12B C11B C14B 108.95(17)
C5B C11B C14B 108.03(18)
C20B C15B C16B 122.14(18)
C20B C15B N1B 119.63(18)
C16B C15B N1B 118.23(19)
C17B C16B C15B 117.4(2)
C17B C16B C21B 120.7(2)
C15B C16B C21B 121.88(19)
C18B C17B C16B 121.2(2)
C17B C18B C19B 120.3(2)
C18B C19B C20B 121.1(2)
C15B C20B C19B 117.8(2)
C15B C20B C24B 122.57(17)
C19B C20B C24B 119.5(2)
C16B C21B C23B 111.2(2)
C16B C21B C22B 113.8(2)
C23B C21B C22B 110.5(2)
C20B C24B C26B 111.36(19)
C20B C24B C25B 111.9(2)
C26B C24B C25B 110.8(2)
N2B C27B C32B 125.91(16)
N2B C27B C28B 113.91(15)
C32B C27B C28B 120.18(15)
O2B C28B C29B 123.33(16)
O2B C28B C27B 117.05(15)
C29B C28B C27B 119.59(15)
C30B C29B C28B 116.76(16)
C30B C29B C33B 122.37(16)
C28B C29B C33B 120.86(16)
C29B C30B C31B 124.57(17)
C32B C31B C30B 119.08(17)
C32B C31B C37B 122.72(17)
C30B C31B C37B 118.19(16)
C31B C32B C27B 119.79(17)
C34B C33B C29B 111.47(16)
C34B C33B C36B 108.64(18)
C29B C33B C36B 109.05(16)
C34B C33B C35B 107.67(17)
C29B C33B C35B 110.29(16)
C36B C33B C35B 109.69(17)
C40B C37B C31B 112.38(16)
C40B C37B C38B 108.5(2)
C31B C37B C38B 110.1(2)
C40B C37B C39B 108.4(2)
C31B C37B C39B 107.75(18)
C38B C37B C39B 109.6(2)
C46B C41B C42B 121.84(17)
C46B C41B N2B 119.39(16)
C42B C41B N2B 118.75(17)
C41B C42B C43B 117.76(19)
C41B C42B C47B 122.47(17)
C43B C42B C47B 119.76(18)
C44B C43B C42B 121.12(19)
C43B C44B C45B 119.89(19)
C44B C45B C46B 120.9(2)
C45B C46B C41B 118.48(19)
C45B C46B C50B 119.34(19)
C41B C46B C50B 122.18(17)
C42B C47B C49B 110.96(18)
C42B C47B C48B 111.73(18)
C49B C47B C48B 111.11(18)
C46B C50B C51B 110.91(17)
C46B C50B C52B 111.32(17)
C51B C50B C52B 111.11(18)
N3B C53B S1B 179.1(2)
C3S C2S C1S 112.1(2)
C4S C3S C2S 113.8(2)
C3S C4S C5S 113.3(2)

loop_
_geom_bond_atom_site_label_1
_geom_bond_atom_site_label_2
_geom_bond_distance
Ga1A N3A 1.909(2)
Ga1A O1A 1.9583(13)
Ga1A N2A 1.9605(15)
Ga1A N1A 1.9642(16)
Ga1A O2A 1.9659(13)
S1A C53A 1.614(2)
O1A C2A 1.293(2)
O2A C28A 1.304(2)
N1A C1A 1.342(2)
N1A C15A 1.441(2)
N2A C27A 1.330(2)
N2A C41A 1.448(2)
N3A C53A 1.146(3)
C1A C6A 1.413(3)
C1A C2A 1.464(2)
C2A C3A 1.431(2)
C3A C4A 1.374(3)
C3A C7A 1.535(3)
C4A C5A 1.434(3)
C5A C6A 1.376(3)
C5A C11A 1.521(3)
C7A C10A 1.535(3)
C7A C8A 1.537(3)
C7A C9A 1.537(3)
C11A C14A 1.521(3)
C11A C12A 1.542(3)
C11A C13A 1.548(3)
C15A C20A 1.401(3)
C15A C16A 1.405(3)
C16A C17A 1.400(3)
C16A C21A 1.515(3)
C17A C18A 1.378(3)
C18A C19A 1.385(3)
C19A C20A 1.403(3)
C20A C24A 1.518(3)
C21A C22A 1.521(4)
C21A C23A 1.524(4)
C24A C25A 1.533(3)
C24A C26A 1.534(3)
C27A C32A 1.414(3)
C27A C28A 1.457(2)
C28A C29A 1.418(3)
C29A C30A 1.379(3)
C29A C33A 1.538(3)
C30A C31A 1.433(3)
C31A C32A 1.373(3)
C31A C37A 1.534(3)
C33A C35A 1.535(3)
C33A C34A 1.535(3)
C33A C36A 1.536(3)
C37A C38A 1.533(3)
C37A C39A 1.536(3)
C37A C40A 1.541(3)
C41A C42A 1.397(3)
C41A C46A 1.406(3)
C42A C43A 1.400(3)
C42A C47A 1.517(3)
C43A C44A 1.381(3)
C44A C45A 1.380(3)
C45A C46A 1.400(3)
C46A C50A 1.519(3)
C47A C49A 1.534(3)
C47A C48A 1.535(3)
C50A C51A 1.526(3)
C50A C52A 1.529(3)
Ga1B N3B 1.9090(19)
Ga1B O1B 1.9655(13)
Ga1B N2B 1.9678(15)
Ga1B O2B 1.9681(13)
Ga1B N1B 1.9723(16)
S1B C53B 1.609(2)
O1B C2B 1.293(2)
O2B C28B 1.295(2)
N1B C1B 1.342(2)
N1B C15B 1.443(2)
N2B C27B 1.334(2)
N2B C41B 1.448(2)
N3B C53B 1.142(3)
C1B C6B 1.420(3)
C1B C2B 1.457(3)
C2B C3B 1.432(2)
C3B C4B 1.376(3)
C3B C7B 1.536(3)
C4B C5B 1.434(3)
C5B C6B 1.362(3)
C5B C11B 1.535(3)
C7B C9B 1.535(3)
C7B C8B 1.538(3)
C7B C10B 1.538(3)
C11B C13B 1.533(3)
C11B C12B 1.533(3)
C11B C14B 1.540(3)
C15B C20B 1.398(3)
C15B C16B 1.410(3)
C16B C17B 1.404(3)
C16B C21B 1.511(3)
C17B C18B 1.377(4)
C18B C19B 1.382(4)
C19B C20B 1.399(3)
C20B C24B 1.516(3)
C21B C23B 1.515(4)
C21B C22B 1.517(4)
C24B C26B 1.521(3)
C24B C25B 1.542(3)
C27B C32B 1.420(2)
C27B C28B 1.461(3)
C28B C29B 1.434(2)
C29B C30B 1.376(3)
C29B C33B 1.533(3)
C30B C31B 1.435(3)
C31B C32B 1.372(2)
C31B C37B 1.526(3)
C33B C34B 1.530(3)
C33B C36B 1.540(3)
C33B C35B 1.541(3)
C37B C40B 1.525(3)
C37B C38B 1.536(4)
C37B C39B 1.543(4)
C41B C46B 1.396(3)
C41B C42B 1.402(3)
C42B C43B 1.403(3)
C42B C47B 1.509(3)
C43B C44B 1.382(3)
C44B C45B 1.390(3)
C45B C46B 1.391(3)
C46B C50B 1.528(3)
C47B C49B 1.528(3)
C47B C48B 1.538(3)
C50B C51B 1.532(3)
C50B C52B 1.532(3)
C1S C2S 1.533(4)
C2S C3S 1.516(3)
C3S C4S 1.514(3)
C4S C5S 1.514(4)
